data_4515685
loop_
_publ_author_name
'Nicholls, Leo D. M.'
'Marx, Maximilian'
'Hartung, Thierry'
'Gonz\'alez-Fern\'andez, Elisa'
'Golz, Christopher'
'Alcarazo, Manuel'

_publ_section_title
;
 TADDOL-Derived Cationic Phosphonites: Toward an Effective
 Enantioselective Synthesis of [6]Helicenes via Au-Catalyzed Alkyne
 Hydroarylation
;
_journal_issue 7
_journal_name_full 'ACS Catalysis'
_journal_page_first 6079
_journal_paper_doi 10.1021/acscatal.8b01374
_journal_volume 8
_journal_year 2018
_chemical_compound_source chloroform
_chemical_formula_moiety 'C40 H28'
_chemical_formula_sum 'C40 H28'
_chemical_formula_weight 508.62
_chemical_name_systematic
;
 7-(4-methylphenyl)methylene)-fluoreneo[c:c]fluorene-
 7-(bis(4-methylphenyl)methylene)
;
_space_group_crystal_system monoclinic
_space_group_IT_number 15
_space_group_name_Hall '-C 2yc'
_space_group_name_H-M_alt 'C 1 2/c 1'
_atom_sites_solution_hydrogens geom
_atom_sites_solution_primary direct
_atom_sites_solution_secondary difmap
_audit_block_code GON-GC-485-01_100K_9622
_audit_creation_date 2018-04-07
_audit_creation_method SHELXL-2018/1
_cell_angle_alpha 90
_cell_angle_beta 107.002(1)
_cell_angle_gamma 90
_cell_formula_units_Z 4
_cell_length_a 24.6931(12)
_cell_length_b 9.8945(5)
_cell_length_c 11.3008(5)
_cell_measurement_reflns_used 9881
_cell_measurement_temperature 100(2)
_cell_measurement_theta_max 67.2204
_cell_measurement_theta_min 3.7437
_cell_volume 2640.4(2)
_computing_cell_refinement 'SAINT software (Bruker AXS, 2004)'
_computing_data_collection 'APEX2 (Bruker AXS, 2005-2013)'
_computing_data_reduction 'SAINT software (Bruker AXS, 2004)'
_computing_molecular_graphics 'DIAMOND (Crystal Impact GbR, 1997-2014)'
_computing_structure_refinement 'SHELXL (G. M. Sheldrick, 2013)'
_computing_structure_solution 'SHELXS (G. M. Sheldrick, 2013)'
_diffrn_ambient_temperature 100(2)
_diffrn_detector_area_resol_mean 66.67
_diffrn_measured_fraction_theta_full 0.997
_diffrn_measured_fraction_theta_max 0.997
_diffrn_measurement_device_type 'Bruker AXS X8 Proteum'
_diffrn_measurement_method 'CCD \f- and \w-scans'
_diffrn_radiation_monochromator 'MONTEL graded multilayer optic'
_diffrn_radiation_source '0.2 x 2mm^2^ focus rotating anode'
_diffrn_radiation_type Cu-K\a
_diffrn_radiation_wavelength 1.54178
_diffrn_reflns_av_R_equivalents 0.0328
_diffrn_reflns_av_unetI/netI 0.0151
_diffrn_reflns_Laue_measured_fraction_full 0.997
_diffrn_reflns_Laue_measured_fraction_max 0.997
_diffrn_reflns_limit_h_max 29
_diffrn_reflns_limit_h_min -29
_diffrn_reflns_limit_k_max 11
_diffrn_reflns_limit_k_min -10
_diffrn_reflns_limit_l_max 13
_diffrn_reflns_limit_l_min -13
_diffrn_reflns_number 30429
_diffrn_reflns_point_group_measured_fraction_full 0.997
_diffrn_reflns_point_group_measured_fraction_max 0.997
_diffrn_reflns_theta_full 67.386
_diffrn_reflns_theta_max 67.386
_diffrn_reflns_theta_min 3.744
_diffrn_source 'Nonius FR-591 Cu rotating anode'
_exptl_absorpt_coefficient_mu 0.548
_exptl_absorpt_correction_T_max 0.94245
_exptl_absorpt_correction_T_min 0.88133
_exptl_absorpt_correction_type gaussian
_exptl_absorpt_process_details 'SADABS (Bruker AXS, 2012)'
_exptl_crystal_colour yellow
_exptl_crystal_density_diffrn 1.279
_exptl_crystal_description block
_exptl_crystal_F_000 1072
_exptl_crystal_size_max 0.29
_exptl_crystal_size_mid 0.21
_exptl_crystal_size_min 0.12
_refine_diff_density_max 0.287
_refine_diff_density_min -0.176
_refine_diff_density_rms 0.039
_refine_ls_extinction_method none
_refine_ls_goodness_of_fit_ref 1.063
_refine_ls_hydrogen_treatment constr
_refine_ls_matrix_type full
_refine_ls_number_parameters 183
_refine_ls_number_reflns 2358
_refine_ls_number_restraints 0
_refine_ls_restrained_S_all 1.063
_refine_ls_R_factor_all 0.0407
_refine_ls_R_factor_gt 0.0399
_refine_ls_shift/su_max 0.000
_refine_ls_shift/su_mean 0.000
_refine_ls_structure_factor_coef Fsqd
_refine_ls_weighting_details 'w=1/[\s^2^(Fo^2^)+(0.0345P)^2^+3.3379P] where P=(Fo^2^+2Fc^2^)/3'
_refine_ls_weighting_scheme calc
_refine_ls_wR_factor_gt 0.0946
_refine_ls_wR_factor_ref 0.0952
_reflns_Friedel_coverage 0.000
_reflns_number_gt 2276
_reflns_number_total 2358
_reflns_threshold_expression 'I > 2\s(I)'
_cod_data_source_file cs8b01374_si_013.cif
_cod_data_source_block 15ba
_cod_original_sg_symbol_H-M 'C 2/c'
_cod_database_code 4515685
_shelx_shelxl_version_number 2018/1
_shelx_space_group_comment
;
The symmetry employed for this shelxl refinement is uniquely defined
by the following loop, which should always be used as a source of
symmetry information in preference to the above space-group names.
They are only intended as comments.
;
_shelx_estimated_absorpt_t_min 0.857
_shelx_estimated_absorpt_t_max 0.937

loop_
_space_group_symop_operation_xyz
'x, y, z'
'-x, y, -z+1/2'
'x+1/2, y+1/2, z'
'-x+1/2, y+1/2, -z+1/2'
'-x, -y, -z'
'x, -y, z-1/2'
'-x+1/2, -y+1/2, -z'
'x+1/2, -y+1/2, z-1/2'

loop_
_atom_site_label
_atom_site_type_symbol
_atom_site_fract_x
_atom_site_fract_y
_atom_site_fract_z
_atom_site_U_iso_or_equiv
_atom_site_adp_type
_atom_site_occupancy
_atom_site_site_symmetry_order
_atom_site_calc_flag
_atom_site_refinement_flags_posn
_atom_site_refinement_flags_adp
_atom_site_refinement_flags_occupancy
C1 C 0.45075(6) 0.91401(14) 0.68376(13) 0.0253(3) Uani 1 1 d . . .
H1 H 0.451162 1.010001 0.685403 0.030 Uiso 1 1 calc R U .
C2 C 0.40275(6) 0.84850(14) 0.61767(13) 0.0246(3) Uani 1 1 d . . .
H2 H 0.368816 0.897151 0.581002 0.030 Uiso 1 1 calc R U .
C3 C 0.40473(6) 0.70740(14) 0.60520(12) 0.0213(3) Uani 1 1 d . . .
C4 C 0.36111(6) 0.61763(14) 0.52585(12) 0.0228(3) Uani 1 1 d . . .
C5 C 0.39038(6) 0.48708(14) 0.52476(12) 0.0210(3) Uani 1 1 d . . .
C6 C 0.37505(6) 0.37688(14) 0.44562(13) 0.0242(3) Uani 1 1 d . . .
H6 H 0.338040 0.370779 0.389467 0.029 Uiso 1 1 calc R U .
C7 C 0.41466(6) 0.27578(15) 0.44985(13) 0.0255(3) Uani 1 1 d . . .
H7 H 0.404451 0.199254 0.397260 0.031 Uiso 1 1 calc R U .
C8 C 0.46943(6) 0.28596(14) 0.53099(12) 0.0223(3) Uani 1 1 d . . .
H8 H 0.495975 0.215795 0.533227 0.027 Uiso 1 1 calc R U .
C9 C 0.48555(6) 0.39657(14) 0.60803(12) 0.0212(3) Uani 1 1 d . . .
H9 H 0.523196 0.403928 0.661027 0.025 Uiso 1 1 calc R U .
C10 C 0.44588(5) 0.49718(13) 0.60700(12) 0.0195(3) Uani 1 1 d . . .
C11 C 0.45288(5) 0.63293(14) 0.66378(12) 0.0197(3) Uani 1 1 d . . .
C12 C 0.500000 0.69676(19) 0.750000 0.0198(4) Uani 1 2 d S T P
C13 C 0.500000 0.8422(2) 0.750000 0.0224(4) Uani 1 2 d S T P
C14 C 0.30762(6) 0.65473(15) 0.46672(13) 0.0250(3) Uani 1 1 d . . .
H14 H 0.299134 0.748477 0.465161 0.030 Uiso 1 1 calc R U .
C15 C 0.26107(6) 0.56326(15) 0.40425(13) 0.0245(3) Uani 1 1 d . . .
C16 C 0.24748(6) 0.45528(15) 0.47005(13) 0.0270(3) Uani 1 1 d . . .
H16 H 0.269139 0.440398 0.553530 0.032 Uiso 1 1 calc R U .
C17 C 0.20260(6) 0.36924(15) 0.41478(14) 0.0262(3) Uani 1 1 d . . .
H17 H 0.193627 0.297873 0.462058 0.031 Uiso 1 1 calc R U .
C18 C 0.17111(6) 0.38503(15) 0.29392(14) 0.0264(3) Uani 1 1 d . . .
C19 C 0.18447(6) 0.49242(16) 0.22734(13) 0.0291(3) Uani 1 1 d . . .
H19 H 0.163564 0.504041 0.142885 0.035 Uiso 1 1 calc R U .
C20 C 0.22779(6) 0.58295(16) 0.28206(13) 0.0274(3) Uani 1 1 d . . .
H20 H 0.234731 0.658154 0.236285 0.033 Uiso 1 1 calc R U .
C21 C 0.12262(6) 0.29029(17) 0.23693(15) 0.0337(4) Uani 1 1 d . . .
H21A H 0.137600 0.201782 0.223373 0.051 Uiso 1 1 calc R U .
H21B H 0.099688 0.327170 0.157613 0.051 Uiso 1 1 calc R U .
H21C H 0.099082 0.280389 0.292779 0.051 Uiso 1 1 calc R U .

loop_
_atom_site_aniso_label
_atom_site_aniso_U_11
_atom_site_aniso_U_22
_atom_site_aniso_U_33
_atom_site_aniso_U_23
_atom_site_aniso_U_13
_atom_site_aniso_U_12
C1 0.0308(8) 0.0197(7) 0.0274(7) 0.0015(6) 0.0115(6) 0.0028(6)
C2 0.0250(7) 0.0252(7) 0.0243(7) 0.0032(6) 0.0084(6) 0.0058(6)
C3 0.0213(7) 0.0250(7) 0.0194(6) 0.0020(5) 0.0088(5) 0.0008(5)
C4 0.0234(7) 0.0266(7) 0.0201(7) 0.0036(5) 0.0091(5) 0.0009(6)
C5 0.0204(7) 0.0250(7) 0.0193(6) 0.0028(5) 0.0087(5) -0.0005(5)
C6 0.0202(7) 0.0297(8) 0.0232(7) -0.0021(6) 0.0072(5) -0.0037(6)
C7 0.0289(7) 0.0260(7) 0.0242(7) -0.0050(6) 0.0116(6) -0.0051(6)
C8 0.0238(7) 0.0223(7) 0.0241(7) 0.0017(5) 0.0123(5) 0.0030(5)
C9 0.0192(6) 0.0266(7) 0.0190(6) 0.0027(5) 0.0076(5) 0.0003(5)
C10 0.0206(7) 0.0222(7) 0.0175(6) 0.0014(5) 0.0085(5) -0.0019(5)
C11 0.0202(7) 0.0219(7) 0.0195(6) 0.0015(5) 0.0097(5) -0.0003(5)
C12 0.0200(9) 0.0215(9) 0.0204(9) 0.000 0.0100(7) 0.000
C13 0.0260(10) 0.0214(10) 0.0223(9) 0.000 0.0109(8) 0.000
C14 0.0246(7) 0.0272(7) 0.0246(7) 0.0034(6) 0.0094(6) 0.0030(6)
C15 0.0200(7) 0.0287(8) 0.0263(7) 0.0009(6) 0.0090(6) 0.0046(6)
C16 0.0220(7) 0.0342(8) 0.0245(7) 0.0044(6) 0.0066(6) 0.0030(6)
C17 0.0231(7) 0.0260(7) 0.0326(8) 0.0032(6) 0.0127(6) 0.0017(6)
C18 0.0213(7) 0.0298(8) 0.0315(8) -0.0064(6) 0.0132(6) 0.0019(6)
C19 0.0267(7) 0.0375(9) 0.0223(7) -0.0007(6) 0.0058(6) 0.0035(6)
C20 0.0254(7) 0.0336(8) 0.0241(7) 0.0036(6) 0.0086(6) 0.0027(6)
C21 0.0276(8) 0.0407(9) 0.0343(8) -0.0078(7) 0.0113(6) -0.0040(7)

loop_
_atom_type_symbol
_atom_type_description
_atom_type_scat_dispersion_real
_atom_type_scat_dispersion_imag
_atom_type_scat_source
C C 0.0181 0.0091 'International Tables Vol C Tables 4.2.6.8 and 6.1.1.4'
H H 0.0000 0.0000 'International Tables Vol C Tables 4.2.6.8 and 6.1.1.4'

loop_
_exptl_crystal_face_index_h
_exptl_crystal_face_index_k
_exptl_crystal_face_index_l
_exptl_crystal_face_perp_dist
0.00 -1.00 0.00 0.0730
0.00 1.00 0.00 0.1450
-1.00 0.00 0.00 0.0370
1.00 0.00 0.00 0.0870
0.00 0.00 -1.00 0.1240
0.00 0.00 1.00 0.1690
2.00 1.00 2.00 0.1170
0.00 1.00 2.00 0.1450
2.00 1.00 -2.00 0.1360
-2.00 -1.00 2.00 0.1690
-2.00 0.00 1.00 0.1330
1.00 -1.00 0.00 0.0750
2.00 -1.00 0.00 0.0700

loop_
_geom_angle_atom_site_label_1
_geom_angle_atom_site_label_2
_geom_angle_atom_site_label_3
_geom_angle
_geom_angle_site_symmetry_1
_geom_angle_site_symmetry_3
C2 C1 C13 121.60(14) . .
C2 C1 H1 119.2 . .
C13 C1 H1 119.2 . .
C1 C2 C3 118.43(13) . .
C1 C2 H2 120.8 . .
C3 C2 H2 120.8 . .
C11 C3 C2 121.91(13) . .
C11 C3 C4 109.87(12) . .
C2 C3 C4 128.07(13) . .
C14 C4 C3 124.92(13) . .
C14 C4 C5 130.10(13) . .
C3 C4 C5 104.95(11) . .
C6 C5 C10 120.42(13) . .
C6 C5 C4 130.32(13) . .
C10 C5 C4 108.28(12) . .
C7 C6 C5 119.06(13) . .
C7 C6 H6 120.5 . .
C5 C6 H6 120.5 . .
C6 C7 C8 120.44(13) . .
C6 C7 H7 119.8 . .
C8 C7 H7 119.8 . .
C9 C8 C7 121.01(13) . .
C9 C8 H8 119.5 . .
C7 C8 H8 119.5 . .
C8 C9 C10 119.19(12) . .
C8 C9 H9 120.4 . .
C10 C9 H9 120.4 . .
C9 C10 C5 119.85(12) . .
C9 C10 C11 130.78(12) . .
C5 C10 C11 108.48(11) . .
C3 C11 C12 120.20(13) . .
C3 C11 C10 107.45(11) . .
C12 C11 C10 131.85(12) . .
C11 C12 C11 127.51(17) . 2_656
C11 C12 C13 116.25(9) . .
C11 C12 C13 116.25(9) 2_656 .
C1 C13 C1 119.88(18) 2_656 .
C1 C13 C12 120.06(9) 2_656 .
C1 C13 C12 120.06(9) . .
C4 C14 C15 125.90(13) . .
C4 C14 H14 117.0 . .
C15 C14 H14 117.0 . .
C16 C15 C20 117.95(13) . .
C16 C15 C14 119.37(12) . .
C20 C15 C14 122.62(13) . .
C17 C16 C15 120.81(13) . .
C17 C16 H16 119.6 . .
C15 C16 H16 119.6 . .
C18 C17 C16 121.56(13) . .
C18 C17 H17 119.2 . .
C16 C17 H17 119.2 . .
C17 C18 C19 118.02(13) . .
C17 C18 C21 120.23(14) . .
C19 C18 C21 121.73(13) . .
C20 C19 C18 121.45(13) . .
C20 C19 H19 119.3 . .
C18 C19 H19 119.3 . .
C19 C20 C15 120.11(14) . .
C19 C20 H20 119.9 . .
C15 C20 H20 119.9 . .
C18 C21 H21A 109.5 . .
C18 C21 H21B 109.5 . .
H21A C21 H21B 109.5 . .
C18 C21 H21C 109.5 . .
H21A C21 H21C 109.5 . .
H21B C21 H21C 109.5 . .

loop_
_geom_bond_atom_site_label_1
_geom_bond_atom_site_label_2
_geom_bond_distance
C1 C2 1.366(2)
C1 C13 1.4184(17)
C1 H1 0.9500
C2 C3 1.405(2)
C2 H2 0.9500
C3 C11 1.3909(18)
C3 C4 1.4794(19)
C4 C14 1.3454(19)
C4 C5 1.4820(19)
C5 C6 1.3907(19)
C5 C10 1.4168(18)
C6 C7 1.390(2)
C6 H6 0.9500
C7 C8 1.398(2)
C7 H7 0.9500
C8 C9 1.3826(19)
C8 H8 0.9500
C9 C10 1.3942(19)
C9 H9 0.9500
C10 C11 1.4768(19)
C11 C12 1.4279(15)
C12 C13 1.439(3)
C14 C15 1.471(2)
C14 H14 0.9500
C15 C16 1.397(2)
C15 C20 1.399(2)
C16 C17 1.392(2)
C16 H16 0.9500
C17 C18 1.369(2)
C17 H17 0.9500
C18 C19 1.396(2)
C18 C21 1.509(2)
C19 C20 1.394(2)
C19 H19 0.9500
C20 H20 0.9500
C21 H21A 0.9800
C21 H21B 0.9800
C21 H21C 0.9800
